data_4088271
loop_
_publ_author_name
'Frogley, Benjamin J.'
'Dalebrook, Andrew F.'
'Wright, L. James'

_publ_section_title
;
 Regioselective Nitration and/or Halogenation of Iridabenzofurans through
 Electrophilic Substitution
;
_journal_issue 3
_journal_name_full Organometallics
_journal_page_first 400
_journal_paper_doi 10.1021/acs.organomet.5b00981
_journal_volume 35
_journal_year 2016
_chemical_formula_moiety 'C44 H37 Cl1 Ir N O4 P2, C H2 Cl2'
_chemical_formula_sum 'C45 H39 Cl3 Ir N O4 P2'
_chemical_formula_weight 1018.26
_space_group_crystal_system monoclinic
_space_group_IT_number 14
_space_group_name_Hall '-P 2ybc'
_space_group_name_H-M_alt 'P 1 21/c 1'
_atom_sites_solution_hydrogens geom
_audit_creation_method SHELXL-2014/7
_cell_angle_alpha 90
_cell_angle_beta 109.5150(10)
_cell_angle_gamma 90
_cell_formula_units_Z 4
_cell_length_a 18.2683(9)
_cell_length_b 9.3450(5)
_cell_length_c 25.3659(11)
_cell_measurement_reflns_used 46507
_cell_measurement_temperature 99(2)
_cell_measurement_theta_max 27.856
_cell_measurement_theta_min 2.34
_cell_volume 4081.6(3)
_computing_cell_refinement 'SAINT (Siemens, 1995)'
_computing_data_collection 'SMART (Siemens, 1995)'
_computing_data_reduction SAINT
_computing_molecular_graphics 'Ortep-III (Burnett & Johnson, 1996)'
_computing_publication_material 'SHELXTL (Sheldrick, 2008)'
_computing_structure_refinement 'SHELXL-2014/7 (Sheldrick, 2014)'
_computing_structure_solution 'SHELXL-2014/7 (Sheldrick, 2014)'
_diffrn_ambient_temperature 99(2)
_diffrn_detector_area_resol_mean 'Area detector \w scans'
_diffrn_measured_fraction_theta_full 0.999
_diffrn_measured_fraction_theta_max 0.991
_diffrn_measurement_device_type 'Siemens SMART CCD'
_diffrn_measurement_method 'fine-focus sealed tube'
_diffrn_radiation_type MoK\a
_diffrn_radiation_wavelength 0.71073
_diffrn_reflns_av_R_equivalents 0.0449
_diffrn_reflns_av_unetI/netI 0.0370
_diffrn_reflns_Laue_measured_fraction_full 0.999
_diffrn_reflns_Laue_measured_fraction_max 0.991
_diffrn_reflns_limit_h_max 23
_diffrn_reflns_limit_h_min -23
_diffrn_reflns_limit_k_max 12
_diffrn_reflns_limit_k_min -12
_diffrn_reflns_limit_l_max 32
_diffrn_reflns_limit_l_min -33
_diffrn_reflns_number 46507
_diffrn_reflns_point_group_measured_fraction_full 0.999
_diffrn_reflns_point_group_measured_fraction_max 0.991
_diffrn_reflns_theta_full 25.242
_diffrn_reflns_theta_max 27.856
_diffrn_reflns_theta_min 2.340
_diffrn_source graphite
_exptl_absorpt_coefficient_mu 3.591
_exptl_absorpt_correction_T_max 0.2621
_exptl_absorpt_correction_T_min 0.1789
_exptl_absorpt_correction_type multi-scan
_exptl_absorpt_process_details 'SADABS; Sheldrick, 1996'
_exptl_crystal_colour Red
_exptl_crystal_density_diffrn 1.657
_exptl_crystal_description Block
_exptl_crystal_F_000 2024
_exptl_crystal_size_max 0.370
_exptl_crystal_size_mid 0.340
_exptl_crystal_size_min 0.100
_refine_diff_density_max 2.174
_refine_diff_density_min -1.436
_refine_diff_density_rms 0.102
_refine_ls_extinction_method none
_refine_ls_goodness_of_fit_ref 1.070
_refine_ls_hydrogen_treatment constr
_refine_ls_matrix_type full
_refine_ls_number_parameters 506
_refine_ls_number_reflns 9620
_refine_ls_number_restraints 0
_refine_ls_restrained_S_all 1.070
_refine_ls_R_factor_all 0.0384
_refine_ls_R_factor_gt 0.0296
_refine_ls_shift/su_max 0.001
_refine_ls_shift/su_mean 0.000
_refine_ls_structure_factor_coef Fsqd
_refine_ls_weighting_details 'w=1/[\s^2^(Fo^2^)+(0.0182P)^2^+8.0205P] where P=(Fo^2^+2Fc^2^)/3'
_refine_ls_weighting_scheme calc
_refine_ls_wR_factor_gt 0.0642
_refine_ls_wR_factor_ref 0.0676
_reflns_Friedel_coverage 0.000
_reflns_number_gt 8246
_reflns_number_total 9620
_reflns_threshold_expression 'I > 2\s(I)'
_cod_data_source_file om5b00981_si_002.cif
_cod_data_source_block Compound_4
_cod_depositor_comments
;
The following automatic conversions were performed:

data item '_exptl_absorpt_correction_type' value 'Multi-scan' was
changed to 'multi-scan' in accordance with the
/home/saulius/struct/COD-crude-data/automatic-downloads/DataCite-retrospective/ACS/depositions/lib/dictionaries/cif_core.dic
dictionary named 'cif_core.dic' version 2.4.2 last updated on
2011-04-26.

Automatic conversion script
Id: cif_fix_values 6909 2019-04-08 15:41:33Z antanas 
;
_cod_original_sg_symbol_H-M 'P 21/c'
_cod_database_code 4088271
_shelx_shelxl_version_number 2014/7
_shelx_space_group_comment
;
The symmetry employed for this shelxl refinement is uniquely defined
by the following loop, which should always be used as a source of
symmetry information in preference to the above space-group names.
They are only intended as comments.
;
_shelx_estimated_absorpt_t_min 0.350
_shelx_estimated_absorpt_t_max 0.715

loop_
_space_group_symop_operation_xyz
'x, y, z'
'-x, y+1/2, -z+1/2'
'-x, -y, -z'
'x, -y-1/2, z-1/2'

loop_
_atom_site_label
_atom_site_type_symbol
_atom_site_fract_x
_atom_site_fract_y
_atom_site_fract_z
_atom_site_U_iso_or_equiv
_atom_site_adp_type
_atom_site_occupancy
_atom_site_site_symmetry_order
_atom_site_calc_flag
_atom_site_refinement_flags_posn
_atom_site_refinement_flags_adp
C1 C 0.70899(19) 0.2143(4) 0.12500(14) 0.0258(7) Uani 1 1 d . .
H1 H 0.7269 0.3077 0.1326 0.031 Uiso 1 1 calc R U
C2 C 0.6353(2) 0.1949(4) 0.09072(15) 0.0316(8) Uani 1 1 d . .
C3 C 0.5932(2) 0.0623(5) 0.07591(15) 0.0338(9) Uani 1 1 d . .
H3 H 0.5412 0.0673 0.0537 0.041 Uiso 1 1 calc R U
C4 C 0.6234(2) -0.0677(4) 0.09167(15) 0.0309(8) Uani 1 1 d . .
H4 H 0.5908 -0.1463 0.0796 0.037 Uiso 1 1 calc R U
C5 C 0.70248(19) -0.0945(4) 0.12592(14) 0.0259(7) Uani 1 1 d . .
C6 C 0.7295(2) -0.2328(4) 0.13790(15) 0.0297(8) Uani 1 1 d . .
H6 H 0.6979 -0.3122 0.1249 0.036 Uiso 1 1 calc R U
C7 C 0.8087(2) -0.2454(4) 0.17142(14) 0.0242(7) Uani 1 1 d . .
C8 C 0.9205(2) -0.3864(5) 0.21694(17) 0.0383(9) Uani 1 1 d . .
H8A H 0.9506 -0.3344 0.1988 0.057 Uiso 1 1 calc R U
H8B H 0.9362 -0.4850 0.2207 0.057 Uiso 1 1 calc R U
H8C H 0.9287 -0.3464 0.2533 0.057 Uiso 1 1 calc R U
C10 C 0.80714(19) -0.0487(4) 0.29898(13) 0.0220(7) Uani 1 1 d . .
C11 C 0.8864(2) -0.0588(4) 0.30663(15) 0.0291(8) Uani 1 1 d . .
H11 H 0.9064 -0.0115 0.2822 0.035 Uiso 1 1 calc R U
C12 C 0.9353(2) -0.1384(5) 0.35019(16) 0.0407(10) Uani 1 1 d . .
H12 H 0.9878 -0.1449 0.3546 0.049 Uiso 1 1 calc R U
C13 C 0.9067(2) -0.2082(5) 0.38721(16) 0.0409(10) Uani 1 1 d . .
H13 H 0.9397 -0.2626 0.4161 0.049 Uiso 1 1 calc R U
C14 C 0.8297(2) -0.1973(4) 0.38119(15) 0.0360(9) Uani 1 1 d . .
H14 H 0.8108 -0.2424 0.4067 0.043 Uiso 1 1 calc R U
C15 C 0.7795(2) -0.1192(4) 0.33724(14) 0.0280(7) Uani 1 1 d . .
H15 H 0.7270 -0.1138 0.3332 0.034 Uiso 1 1 calc R U
C16 C 0.64671(18) -0.0084(4) 0.22861(13) 0.0226(7) Uani 1 1 d . .
C17 C 0.6323(2) -0.1545(4) 0.22662(14) 0.0293(8) Uani 1 1 d . .
H17 H 0.6734 -0.2188 0.2341 0.035 Uiso 1 1 calc R U
C18 C 0.5567(2) -0.2053(5) 0.21346(16) 0.0407(10) Uani 1 1 d . .
H18 H 0.5472 -0.3033 0.2124 0.049 Uiso 1 1 calc R U
C19 C 0.4962(2) -0.1108(6) 0.20213(17) 0.0452(11) Uani 1 1 d . .
H19 H 0.4459 -0.1450 0.1941 0.054 Uiso 1 1 calc R U
C20 C 0.5091(2) 0.0342(5) 0.20252(16) 0.0411(10) Uani 1 1 d . .
H20 H 0.4674 0.0973 0.1938 0.049 Uiso 1 1 calc R U
C21 C 0.58443(19) 0.0865(4) 0.21589(14) 0.0296(8) Uani 1 1 d . .
H21 H 0.5932 0.1846 0.2163 0.035 Uiso 1 1 calc R U
C22 C 0.74190(18) 0.2321(4) 0.27456(14) 0.0217(7) Uani 1 1 d . .
C23 C 0.7241(2) 0.2318(4) 0.32377(15) 0.0287(8) Uani 1 1 d . .
H23 H 0.7169 0.1454 0.3396 0.034 Uiso 1 1 calc R U
C24 C 0.7170(2) 0.3590(4) 0.34924(15) 0.0325(8) Uani 1 1 d . .
H24 H 0.7049 0.3578 0.3821 0.039 Uiso 1 1 calc R U
C25 C 0.7276(2) 0.4871(4) 0.32645(18) 0.0360(9) Uani 1 1 d . .
H25 H 0.7217 0.5728 0.3433 0.043 Uiso 1 1 calc R U
C26 C 0.7469(2) 0.4878(4) 0.27868(18) 0.0386(9) Uani 1 1 d . .
H26 H 0.7551 0.5746 0.2636 0.046 Uiso 1 1 calc R U
C27 C 0.7542(2) 0.3608(4) 0.25247(16) 0.0321(8) Uani 1 1 d . .
H27 H 0.7675 0.3627 0.2201 0.038 Uiso 1 1 calc R U
C28 C 0.91211(18) -0.0267(3) 0.08824(13) 0.0210(7) Uani 1 1 d . .
C29 C 0.96836(19) -0.0357(4) 0.14083(14) 0.0266(7) Uani 1 1 d . .
H29 H 0.9585 0.0024 0.1716 0.032 Uiso 1 1 calc R U
C30 C 1.0393(2) -0.1010(4) 0.14786(15) 0.0317(8) Uani 1 1 d . .
H30 H 1.0762 -0.1083 0.1834 0.038 Uiso 1 1 calc R U
C31 C 1.0551(2) -0.1546(5) 0.10242(16) 0.0370(9) Uani 1 1 d . .
H31 H 1.1029 -0.1971 0.1071 0.044 Uiso 1 1 calc R U
C32 C 1.0003(2) -0.1457(5) 0.04992(17) 0.0435(11) Uani 1 1 d . .
H32 H 1.0110 -0.1829 0.0193 0.052 Uiso 1 1 calc R U
C33 C 0.9290(2) -0.0813(5) 0.04255(15) 0.0352(9) Uani 1 1 d . .
H33 H 0.8923 -0.0745 0.0069 0.042 Uiso 1 1 calc R U
C34 C 0.83514(18) 0.2408(4) 0.05282(13) 0.0226(7) Uani 1 1 d . .
C35 C 0.8387(2) 0.2506(4) -0.00108(15) 0.0303(8) Uani 1 1 d . .
H35 H 0.8307 0.1692 -0.0234 0.036 Uiso 1 1 calc R U
C36 C 0.8539(2) 0.3797(4) -0.02182(16) 0.0352(9) Uani 1 1 d . .
H36 H 0.8549 0.3852 -0.0582 0.042 Uiso 1 1 calc R U
C37 C 0.8676(2) 0.5003(4) 0.01134(16) 0.0362(9) Uani 1 1 d . .
H37 H 0.8793 0.5868 -0.0021 0.043 Uiso 1 1 calc R U
C38 C 0.8638(2) 0.4920(4) 0.06449(16) 0.0363(9) Uani 1 1 d . .
H38 H 0.8724 0.5736 0.0867 0.044 Uiso 1 1 calc R U
C39 C 0.8473(2) 0.3634(4) 0.08522(15) 0.0290(8) Uani 1 1 d . .
H39 H 0.8443 0.3594 0.1211 0.035 Uiso 1 1 calc R U
C40 C 0.74893(18) -0.0206(4) 0.02077(13) 0.0241(7) Uani 1 1 d . .
C41 C 0.7488(2) -0.1678(5) 0.01343(16) 0.0362(9) Uani 1 1 d . .
H41 H 0.7895 -0.2228 0.0363 0.043 Uiso 1 1 calc R U
C42 C 0.6882(3) -0.2332(6) -0.02791(18) 0.0543(13) Uani 1 1 d . .
H42 H 0.6885 -0.3318 -0.0329 0.065 Uiso 1 1 calc R U
C43 C 0.6275(3) -0.1521(6) -0.06157(18) 0.0563(14) Uani 1 1 d . .
H43 H 0.5868 -0.1963 -0.0892 0.068 Uiso 1 1 calc R U
C44 C 0.6267(2) -0.0079(6) -0.05469(16) 0.0481(12) Uani 1 1 d . .
H44 H 0.5855 0.0459 -0.0777 0.058 Uiso 1 1 calc R U
C45 C 0.68690(19) 0.0596(5) -0.01355(14) 0.0327(8) Uani 1 1 d . .
H45 H 0.6858 0.1582 -0.0089 0.039 Uiso 1 1 calc R U
C46 C 0.4659(4) 0.5475(6) 0.0919(2) 0.0669(15) Uani 1 1 d . .
H46A H 0.4994 0.6305 0.0970 0.080 Uiso 1 1 calc R U
H46B H 0.4686 0.4954 0.0595 0.080 Uiso 1 1 calc R U
N N 0.59316(19) 0.3220(4) 0.06186(16) 0.0476(9) Uani 1 1 d . .
O1 O 0.85113(13) -0.1381(3) 0.18903(9) 0.0252(5) Uani 1 1 d . .
O2 O 0.83813(15) -0.3766(3) 0.18354(11) 0.0328(6) Uani 1 1 d . .
O3 O 0.52931(17) 0.3047(4) 0.02498(14) 0.0587(9) Uani 1 1 d . .
O4 O 0.6225(2) 0.4421(4) 0.07454(19) 0.0771(13) Uani 1 1 d . .
P1 P 0.74485(4) 0.05894(9) 0.24101(3) 0.01818(16) Uani 1 1 d . .
P2 P 0.82058(4) 0.06463(9) 0.08025(3) 0.01854(16) Uani 1 1 d . .
Cl Cl 0.89214(5) 0.21338(9) 0.21190(3) 0.02465(17) Uani 1 1 d . .
Cl2 Cl 0.49993(16) 0.43773(16) 0.15098(6) 0.1204(9) Uani 1 1 d . .
Cl3 Cl 0.37201(11) 0.60400(16) 0.07920(9) 0.0908(6) Uani 1 1 d . .
Ir Ir 0.78162(2) 0.05759(2) 0.16028(2) 0.01818(4) Uani 1 1 d . .

loop_
_atom_site_aniso_label
_atom_site_aniso_U_11
_atom_site_aniso_U_22
_atom_site_aniso_U_33
_atom_site_aniso_U_23
_atom_site_aniso_U_13
_atom_site_aniso_U_12
C1 0.0293(17) 0.0280(19) 0.0254(17) 0.0017(14) 0.0165(14) 0.0023(15)
C2 0.0277(17) 0.041(2) 0.0281(18) 0.0074(16) 0.0122(15) 0.0106(16)
C3 0.0239(16) 0.054(3) 0.0242(18) 0.0018(17) 0.0089(14) -0.0015(17)
C4 0.0274(17) 0.043(2) 0.0249(18) -0.0025(16) 0.0117(14) -0.0072(17)
C5 0.0261(16) 0.035(2) 0.0217(16) -0.0020(14) 0.0151(14) -0.0025(14)
C6 0.0381(19) 0.027(2) 0.0291(19) -0.0037(15) 0.0176(16) -0.0060(16)
C7 0.0398(18) 0.0171(17) 0.0224(16) 0.0013(13) 0.0193(15) 0.0038(15)
C8 0.042(2) 0.034(2) 0.036(2) 0.0033(17) 0.0085(18) 0.0053(18)
C10 0.0271(15) 0.0193(16) 0.0198(15) -0.0019(13) 0.0078(13) 0.0006(14)
C11 0.0285(17) 0.035(2) 0.0245(17) 0.0037(15) 0.0093(14) 0.0034(16)
C12 0.0308(19) 0.054(3) 0.032(2) 0.0039(19) 0.0030(16) 0.0089(19)
C13 0.050(2) 0.041(2) 0.0235(19) 0.0065(17) 0.0014(17) 0.009(2)
C14 0.053(2) 0.032(2) 0.0215(18) 0.0020(15) 0.0102(17) -0.0046(18)
C15 0.0365(19) 0.0263(19) 0.0221(17) -0.0017(14) 0.0111(15) -0.0036(15)
C16 0.0232(15) 0.0288(18) 0.0187(16) -0.0002(13) 0.0109(13) -0.0035(14)
C17 0.0349(18) 0.032(2) 0.0233(17) -0.0013(15) 0.0130(15) -0.0052(16)
C18 0.045(2) 0.050(3) 0.030(2) -0.0061(18) 0.0162(18) -0.023(2)
C19 0.0261(19) 0.079(3) 0.032(2) -0.006(2) 0.0105(16) -0.019(2)
C20 0.0254(18) 0.070(3) 0.027(2) -0.0035(19) 0.0083(15) 0.0035(19)
C21 0.0263(16) 0.039(2) 0.0235(17) -0.0022(15) 0.0083(14) 0.0003(15)
C22 0.0211(15) 0.0199(17) 0.0262(17) -0.0056(13) 0.0107(13) -0.0004(13)
C23 0.0349(18) 0.0258(19) 0.0281(18) -0.0024(15) 0.0141(15) -0.0006(15)
C24 0.0333(18) 0.038(2) 0.0302(19) -0.0129(16) 0.0153(16) -0.0015(16)
C25 0.037(2) 0.024(2) 0.053(2) -0.0124(18) 0.0237(19) 0.0003(16)
C26 0.052(2) 0.0180(19) 0.056(3) 0.0011(17) 0.031(2) 0.0023(17)
C27 0.0370(19) 0.027(2) 0.037(2) 0.0043(16) 0.0195(17) 0.0060(16)
C28 0.0209(14) 0.0218(18) 0.0220(16) 0.0024(13) 0.0096(13) 0.0024(13)
C29 0.0238(16) 0.033(2) 0.0247(17) -0.0025(14) 0.0101(14) 0.0020(14)
C30 0.0229(16) 0.045(2) 0.0250(18) 0.0021(16) 0.0056(14) 0.0059(16)
C31 0.0234(17) 0.051(3) 0.038(2) -0.0043(19) 0.0125(16) 0.0122(17)
C32 0.036(2) 0.067(3) 0.033(2) -0.003(2) 0.0174(17) 0.018(2)
C33 0.0291(18) 0.058(3) 0.0194(17) -0.0034(17) 0.0092(14) 0.0096(18)
C34 0.0207(15) 0.0259(18) 0.0225(16) 0.0054(13) 0.0088(13) 0.0026(13)
C35 0.0390(19) 0.028(2) 0.0281(18) 0.0028(15) 0.0165(16) 0.0031(16)
C36 0.050(2) 0.034(2) 0.030(2) 0.0078(16) 0.0250(18) 0.0082(18)
C37 0.054(2) 0.0248(19) 0.035(2) 0.0111(16) 0.0225(19) 0.0068(18)
C38 0.054(2) 0.0226(19) 0.034(2) 0.0001(16) 0.0168(19) 0.0027(18)
C39 0.0362(19) 0.030(2) 0.0216(17) 0.0038(14) 0.0111(15) 0.0019(16)
C40 0.0214(15) 0.037(2) 0.0161(15) -0.0021(14) 0.0095(13) -0.0034(14)
C41 0.043(2) 0.039(2) 0.0290(19) -0.0062(17) 0.0142(17) -0.0089(18)
C42 0.072(3) 0.057(3) 0.037(2) -0.016(2) 0.022(2) -0.030(3)
C43 0.049(3) 0.089(4) 0.028(2) -0.011(2) 0.010(2) -0.035(3)
C44 0.0285(19) 0.093(4) 0.0212(19) 0.007(2) 0.0056(16) -0.013(2)
C45 0.0233(16) 0.054(3) 0.0212(17) 0.0049(17) 0.0085(14) -0.0013(17)
C46 0.097(4) 0.054(3) 0.054(3) 0.017(3) 0.031(3) 0.020(3)
N 0.0321(17) 0.054(3) 0.052(2) 0.0123(19) 0.0067(16) 0.0118(17)
O1 0.0311(12) 0.0232(13) 0.0239(12) 0.0028(10) 0.0125(10) 0.0033(10)
O2 0.0413(14) 0.0234(13) 0.0353(14) 0.0017(11) 0.0152(12) 0.0032(11)
O3 0.0358(16) 0.071(2) 0.056(2) 0.0148(18) -0.0030(14) 0.0142(16)
O4 0.0492(19) 0.041(2) 0.115(3) 0.018(2) -0.007(2) 0.0048(17)
P1 0.0196(3) 0.0206(4) 0.0162(4) 0.0003(3) 0.0085(3) 0.0004(3)
P2 0.0174(3) 0.0248(4) 0.0146(4) 0.0011(3) 0.0069(3) 0.0017(3)
Cl 0.0261(4) 0.0260(4) 0.0225(4) -0.0017(3) 0.0090(3) -0.0027(3)
Cl2 0.246(3) 0.0413(8) 0.0415(8) 0.0026(6) 0.0053(11) -0.0088(11)
Cl3 0.1172(13) 0.0436(8) 0.1484(16) -0.0013(9) 0.0933(13) 0.0150(8)
Ir 0.01824(6) 0.02141(7) 0.01637(6) 0.00041(5) 0.00773(4) 0.00076(5)

loop_
_atom_type_symbol
_atom_type_description
_atom_type_scat_dispersion_real
_atom_type_scat_dispersion_imag
_atom_type_scat_source
C C 0.0033 0.0016 'International Tables Vol C Tables 4.2.6.8 and 6.1.1.4'
H H 0.0000 0.0000 'International Tables Vol C Tables 4.2.6.8 and 6.1.1.4'
N N 0.0061 0.0033 'International Tables Vol C Tables 4.2.6.8 and 6.1.1.4'
O O 0.0106 0.0060 'International Tables Vol C Tables 4.2.6.8 and 6.1.1.4'
P P 0.1023 0.0942 'International Tables Vol C Tables 4.2.6.8 and 6.1.1.4'
Cl Cl 0.1484 0.1585 'International Tables Vol C Tables 4.2.6.8 and 6.1.1.4'
Ir Ir -1.4442 7.9887 'International Tables Vol C Tables 4.2.6.8 and 6.1.1.4'

loop_
_geom_angle_atom_site_label_1
_geom_angle_atom_site_label_2
_geom_angle_atom_site_label_3
_geom_angle
C2 C1 Ir 124.5(3)
C1 C2 C3 127.9(3)
C1 C2 N 117.2(4)
C3 C2 N 114.9(3)
C4 C3 C2 125.0(3)
C3 C4 C5 124.7(4)
C6 C5 C4 120.6(3)
C6 C5 Ir 114.5(3)
C4 C5 Ir 124.9(3)
C5 C6 C7 115.4(3)
O1 C7 O2 119.9(3)
O1 C7 C6 122.2(3)
O2 C7 C6 117.9(3)
C11 C10 C15 118.0(3)
C11 C10 P1 119.1(3)
C15 C10 P1 122.9(3)
C12 C11 C10 120.7(4)
C13 C12 C11 120.5(4)
C14 C13 C12 119.8(4)
C13 C14 C15 120.5(4)
C14 C15 C10 120.6(3)
C17 C16 C21 119.2(3)
C17 C16 P1 120.5(3)
C21 C16 P1 120.0(3)
C16 C17 C18 120.3(4)
C19 C18 C17 119.8(4)
C18 C19 C20 120.7(4)
C19 C20 C21 120.1(4)
C20 C21 C16 119.8(4)
C27 C22 C23 119.1(3)
C27 C22 P1 123.2(3)
C23 C22 P1 117.7(3)
C24 C23 C22 120.3(4)
C25 C24 C23 120.4(4)
C26 C25 C24 119.4(4)
C25 C26 C27 120.9(4)
C22 C27 C26 119.8(4)
C29 C28 C33 118.7(3)
C29 C28 P2 119.4(2)
C33 C28 P2 121.8(2)
C28 C29 C30 120.6(3)
C31 C30 C29 120.1(3)
C30 C31 C32 120.1(3)
C31 C32 C33 120.2(4)
C32 C33 C28 120.3(3)
C39 C34 C35 118.5(3)
C39 C34 P2 122.0(3)
C35 C34 P2 119.3(3)
C36 C35 C34 120.8(4)
C37 C36 C35 120.0(3)
C38 C37 C36 119.6(4)
C37 C38 C39 120.6(4)
C34 C39 C38 120.3(3)
C41 C40 C45 119.0(3)
C41 C40 P2 120.9(3)
C45 C40 P2 119.5(3)
C42 C41 C40 120.2(4)
C43 C42 C41 120.0(5)
C44 C43 C42 120.4(4)
C43 C44 C45 120.4(4)
C44 C45 C40 120.0(4)
Cl3 C46 Cl2 112.8(3)
O3 N O4 122.1(4)
O3 N C2 118.3(4)
O4 N C2 119.6(3)
C7 O1 Ir 109.0(2)
C7 O2 C8 116.7(3)
C16 P1 C10 105.09(15)
C16 P1 C22 101.79(15)
C10 P1 C22 102.61(15)
C16 P1 Ir 113.36(11)
C10 P1 Ir 114.43(11)
C22 P1 Ir 117.88(11)
C40 P2 C28 105.42(15)
C40 P2 C34 103.46(16)
C28 P2 C34 102.55(14)
C40 P2 Ir 111.12(11)
C28 P2 Ir 114.73(11)
C34 P2 Ir 118.17(11)
C1 Ir C5 92.91(15)
C1 Ir O1 171.11(12)
C5 Ir O1 78.94(12)
C1 Ir P1 92.65(9)
C5 Ir P1 90.47(9)
O1 Ir P1 90.96(6)
C1 Ir P2 86.55(9)
C5 Ir P2 91.52(9)
O1 Ir P2 90.10(6)
P1 Ir P2 177.89(3)
C1 Ir Cl 96.26(11)
C5 Ir Cl 170.68(11)
O1 Ir Cl 92.00(6)
P1 Ir Cl 87.49(3)
P2 Ir Cl 90.65(3)

loop_
_geom_bond_atom_site_label_1
_geom_bond_atom_site_label_2
_geom_bond_distance
C1 C2 1.349(5)
C1 Ir 1.978(3)
C2 C3 1.440(6)
C2 N 1.470(5)
C3 C4 1.338(6)
C4 C5 1.438(5)
C5 C6 1.380(5)
C5 Ir 2.007(3)
C6 C7 1.417(5)
C7 O1 1.255(4)
C7 O2 1.332(4)
C8 O2 1.462(4)
C10 C11 1.398(5)
C10 C15 1.400(5)
C10 P1 1.830(3)
C11 C12 1.383(5)
C12 C13 1.382(6)
C13 C14 1.367(6)
C14 C15 1.391(5)
C16 C17 1.388(5)
C16 C21 1.393(5)
C16 P1 1.826(3)
C17 C18 1.393(5)
C18 C19 1.367(6)
C19 C20 1.375(7)
C20 C21 1.391(5)
C22 C27 1.377(5)
C22 C23 1.391(5)
C22 P1 1.837(3)
C23 C24 1.380(5)
C24 C25 1.371(6)
C25 C26 1.370(6)
C26 C27 1.389(5)
C28 C29 1.388(5)
C28 C33 1.391(5)
C28 P2 1.827(3)
C29 C30 1.389(5)
C30 C31 1.373(5)
C31 C32 1.375(5)
C32 C33 1.390(5)
C34 C39 1.384(5)
C34 C35 1.393(5)
C34 P2 1.841(3)
C35 C36 1.381(5)
C36 C37 1.379(6)
C37 C38 1.375(5)
C38 C39 1.385(5)
C40 C41 1.389(5)
C40 C45 1.394(5)
C40 P2 1.818(3)
C41 C42 1.387(6)
C42 C43 1.379(7)
C43 C44 1.359(8)
C44 C45 1.389(5)
C46 Cl3 1.719(6)
C46 Cl2 1.750(5)
N O3 1.238(4)
N O4 1.239(5)
O1 Ir 2.207(2)
P1 Ir 2.3588(8)
P2 Ir 2.3659(8)
Cl Ir 2.4788(8)
